data_7219300
loop_
_publ_author_name
'Jiao, Yan-Qing'
'Qin, Chao'
'Zang, Hong-Ying'
'Chen, Wei-Chao'
'Wang, Chun-Gang'
'Zheng, Tian-Tian'
'Shao, Kui-Zhan'
'Su, Zhong-Min'

_publ_section_title
;
 Assembly of organic--inorganic hybrid materials constructed from
 polyoxometalate and metal--1,2,4-triazole units: synthesis, structures,
 magnetic, electrochemical and photocatalytic properties
;
_journal_issue 10
_journal_name_full CrystEngComm
_journal_page_first 2176
_journal_paper_doi 10.1039/C4CE02007C
_journal_volume 17
_journal_year 2015
_chemical_formula_moiety 'C28 H118 Co11 K2 N42 Na2 O169 P4 W36'
_chemical_formula_sum 'C28 H118 Co11 K2 N42 Na2 O169 P4 W36'
_chemical_formula_weight 11261.99
_space_group_crystal_system monoclinic
_space_group_IT_number 14
_space_group_name_Hall '-P 2yn'
_space_group_name_H-M_alt 'P 1 21/n 1'
_symmetry_space_group_name_Hall '-P 2yn'
_symmetry_space_group_name_H-M 'P 1 21/n 1'
_atom_sites_solution_hydrogens mixed
_audit_block_doi 10.5517/cc13896w
_audit_creation_method SHELXL-2014/7
_audit_update_record
;
2015-01-13 deposited with the CCDC.
2015-01-13 downloaded from the CCDC.
;
_cell_angle_alpha 90
_cell_angle_beta 102.838(5)
_cell_angle_gamma 90
_cell_formula_units_Z 2
_cell_length_a 19.1440(5)
_cell_length_b 23.3880(5)
_cell_length_c 22.8600(5)
_cell_measurement_temperature 298(2)
_cell_measurement_theta_max 25.00
_cell_measurement_theta_min 1.8
_cell_volume 9979.5(4)
_computing_cell_refinement 'SMART (Bruker, 1997)'
_computing_data_collection 'SMART (Bruker, 1997)'
_computing_data_reduction SAINT
_computing_molecular_graphics 'SHELXTL-PLUS (Sheldrick, 1990)'
_computing_publication_material SHELXL-97
_computing_structure_refinement 'SHELXL-2014/7 (Sheldrick, 2014)'
_computing_structure_solution 'SHELXL-2014/7 (Sheldrick, 2014)'
_diffrn_ambient_temperature 298(2)
_diffrn_measured_fraction_theta_full 0.992
_diffrn_measured_fraction_theta_max 0.992
_diffrn_measurement_device_type 'Bruker APEX CCD area-detector'
_diffrn_measurement_method '\w scans'
_diffrn_radiation_type MoK\a
_diffrn_radiation_wavelength 0.71069
_diffrn_reflns_av_R_equivalents 0.0646
_diffrn_reflns_av_unetI/netI 0.0719
_diffrn_reflns_Laue_measured_fraction_full 0.992
_diffrn_reflns_Laue_measured_fraction_max 0.992
_diffrn_reflns_limit_h_max 22
_diffrn_reflns_limit_h_min -21
_diffrn_reflns_limit_k_max 27
_diffrn_reflns_limit_k_min -27
_diffrn_reflns_limit_l_max 27
_diffrn_reflns_limit_l_min -26
_diffrn_reflns_number 50922
_diffrn_reflns_point_group_measured_fraction_full 0.992
_diffrn_reflns_point_group_measured_fraction_max 0.992
_diffrn_reflns_theta_full 24.978
_diffrn_reflns_theta_max 24.978
_diffrn_reflns_theta_min 1.796
_diffrn_source 'fine-focus sealed tube'
_exptl_absorpt_coefficient_mu 21.720
_exptl_absorpt_correction_T_max 0.004
_exptl_absorpt_correction_T_min 0.002
_exptl_absorpt_correction_type multi-scan
_exptl_absorpt_process_details 'SADABS(Sheldrick, 1996)'
_exptl_crystal_colour red
_exptl_crystal_density_diffrn 3.631
_exptl_crystal_density_method 'not measured'
_exptl_crystal_description needle-like
_exptl_crystal_F_000 9594
_exptl_crystal_size_max 0.300
_exptl_crystal_size_mid 0.260
_exptl_crystal_size_min 0.260
_platon_squeeze_details
;
;
_refine_diff_density_max 4.569
_refine_diff_density_min -4.743
_refine_diff_density_rms 0.440
_refine_ls_extinction_method none
_refine_ls_goodness_of_fit_ref 1.071
_refine_ls_hydrogen_treatment constr
_refine_ls_matrix_type full
_refine_ls_number_parameters 1248
_refine_ls_number_reflns 17384
_refine_ls_number_restraints 2089
_refine_ls_restrained_S_all 1.037
_refine_ls_R_factor_all 0.0955
_refine_ls_R_factor_gt 0.0681
_refine_ls_shift/su_max 0.001
_refine_ls_shift/su_mean 0.000
_refine_ls_structure_factor_coef Fsqd
_refine_ls_weighting_details 'w=1/[\s^2^(Fo^2^)+(0.0509P)^2^+970.1205P] where P=(Fo^2^+2Fc^2^)/3'
_refine_ls_weighting_scheme calc
_refine_ls_wR_factor_gt 0.1558
_refine_ls_wR_factor_ref 0.1700
_reflns_Friedel_coverage 0.000
_reflns_number_gt 12958
_reflns_number_total 17384
_reflns_threshold_expression 'I > 2\s(I)'
_cod_data_source_file c4ce02007c2.cif
_cod_data_source_block 5
_cod_depositor_comments 'Adding full bibliography for 7219296--7219301.cif.'
_cod_database_code 7219300
_shelx_shelxl_version_number 2014/7
_shelx_space_group_comment
;
The symmetry employed for this shelxl refinement is uniquely defined
by the following loop, which should always be used as a source of
symmetry information in preference to the above space-group names.
They are only intended as comments.
;
_shelx_estimated_absorpt_t_min 0.059
_shelx_estimated_absorpt_t_max 0.071

loop_
_space_group_symop_operation_xyz
'x, y, z'
'-x+1/2, y+1/2, -z+1/2'
'-x, -y, -z'
'x-1/2, -y-1/2, z-1/2'

loop_
_atom_site_label
_atom_site_type_symbol
_atom_site_fract_x
_atom_site_fract_y
_atom_site_fract_z
_atom_site_U_iso_or_equiv
_atom_site_adp_type
_atom_site_occupancy
_atom_site_site_symmetry_order
_atom_site_calc_flag
_atom_site_refinement_flags_posn
_atom_site_refinement_flags_adp
_atom_site_refinement_flags_occupancy
C1 C 0.6079(14) 0.8745(13) 0.4239(14) 0.040(8) Uani 1 1 d . . .
H1A H 0.6121 0.8386 0.4074 0.049 Uiso 1 1 calc R U .
C2 C 0.6310(16) 0.9589(14) 0.4610(13) 0.043(8) Uani 1 1 d . . .
H2A H 0.6553 0.9922 0.4753 0.052 Uiso 1 1 calc R U .
C3 C 0.4366(13) 0.8469(11) 0.5641(11) 0.026(6) Uani 1 1 d . U .
H3A H 0.4241 0.8084 0.5607 0.031 Uiso 1 1 calc R U .
C4 C 0.4610(13) 0.9276(11) 0.6002(11) 0.023(5) Uani 1 1 d . . .
H4 H 0.4696 0.9569 0.6284 0.028 Uiso 1 1 calc R U .
C5 C 0.6477(15) 1.1986(11) 0.1455(12) 0.031(6) Uani 1 1 d . . .
H5A H 0.6526 1.1893 0.1071 0.037 Uiso 1 1 calc R U .
C6 C 0.6442(14) 1.2450(11) 0.2254(12) 0.029(6) Uani 1 1 d . U .
H6A H 0.6474 1.2744 0.2533 0.035 Uiso 1 1 calc R U .
C7 C 0.4308(18) 1.1095(14) 0.2642(15) 0.050(8) Uani 1 1 d . U .
H7A H 0.4139 1.1273 0.2947 0.059 Uiso 1 1 calc R U .
C8 C 0.4351(17) 1.0644(13) 0.1879(14) 0.044(7) Uani 1 1 d . U .
H8A H 0.4222 1.0422 0.1535 0.053 Uiso 1 1 calc R U .
C9 C 0.3836(17) 1.0231(13) 0.3817(14) 0.043(8) Uani 1 1 d . . .
H9A H 0.3823 1.0625 0.3866 0.052 Uiso 1 1 calc R U .
C10 C 0.6869(12) 1.0552(9) 0.3493(8) 0.067(12) Uani 1 1 d G . .
H10A H 0.6983 1.0669 0.3892 0.081 Uiso 1 1 calc R U .
C11 C 0.3638(19) 0.9426(12) 0.3430(15) 0.053(9) Uani 1 1 d . . .
H11 H 0.3473 0.9131 0.3162 0.064 Uiso 1 1 calc R U .
C12 C 0.484(3) 1.256(2) 0.256(2) 0.102(7) Uani 1 1 d . U .
H12 H 0.4569 1.2323 0.2278 0.122 Uiso 1 1 calc R U .
C13 C 0.547(3) 1.283(2) 0.342(2) 0.102(7) Uani 1 1 d . U .
H13 H 0.5753 1.2824 0.3809 0.122 Uiso 1 1 calc R U .
C14 C 0.682(2) 1.0097(19) 0.2676(19) 0.077(12) Uani 1 1 d . U .
H14A H 0.6922 0.9834 0.2402 0.093 Uiso 1 1 calc R U .
N1 N 0.5508(11) 0.8919(9) 0.4437(9) 0.027(5) Uani 1 1 d . . .
N2 N 0.4962(11) 1.1202(10) 0.2519(9) 0.031(5) Uani 1 1 d . . .
N3 N 0.4956(11) 1.0919(9) 0.2002(9) 0.025(5) Uani 1 1 d . U .
N4 N 0.6195(11) 1.1945(8) 0.2322(9) 0.024(5) Uani 1 1 d . U .
N5 N 0.4493(11) 0.8792(8) 0.5210(8) 0.023(5) Uani 1 1 d D U .
N6 N 0.6450(11) 1.0540(7) 0.2533(7) 0.024(5) Uani 1 1 d G U .
N7 N 0.6502(10) 1.0854(6) 0.3030(6) 0.023(5) Uani 1 1 d G . .
N8 N 0.6587(11) 0.9154(11) 0.4308(11) 0.041(6) Uani 1 1 d . . .
N9 N 0.4441(11) 0.8765(10) 0.6108(8) 0.031(5) Uani 1 1 d D . .
N10 N 0.5663(10) 0.9463(9) 0.4663(9) 0.024(5) Uani 1 1 d . U .
N11 N 0.4051(12) 0.9342(11) 0.3978(10) 0.037(6) Uani 1 1 d . . .
N12 N 0.529(2) 1.2365(16) 0.3085(18) 0.090(7) Uani 1 1 d . U .
N13 N 0.3494(13) 0.9949(12) 0.3314(15) 0.064(9) Uani 1 1 d . . .
N14 N 0.7044(14) 1.0051(10) 0.3283(10) 0.064(8) Uani 1 1 d G U .
N15 N 0.4643(11) 0.9328(9) 0.5451(8) 0.025(5) Uani 1 1 d D U .
N16 N 0.6220(10) 1.1625(9) 0.1825(9) 0.025(5) Uani 1 1 d . . .
N17 N 0.4197(12) 0.9865(9) 0.4236(9) 0.028(5) Uani 1 1 d . . .
N18 N 0.6650(12) 1.2497(10) 0.1722(10) 0.035(5) Uani 1 1 d . U .
N19 N 0.3928(18) 1.0691(17) 0.2258(15) 0.080(11) Uani 1 1 d . . .
N20 N 0.482(2) 1.3172(18) 0.2506(16) 0.110(7) Uani 1 1 d D U .
N21 N 0.516(2) 1.3348(18) 0.3089(16) 0.111(7) Uani 1 1 d D U .
O1 O 0.7008(9) 0.8304(8) -0.0687(8) 0.032(3) Uani 1 1 d . U .
O2 O 0.7424(9) 0.7601(7) 0.0313(7) 0.025(2) Uani 1 1 d . U .
O1W O 0.4825(12) 0.7841(7) 0.4523(10) 0.061(4) Uani 1 1 d D U .
H1WC H 0.5227 0.7839 0.4774 0.074 Uiso 1 1 d R U .
O3 O 0.7236(9) 0.8704(7) 0.0503(7) 0.028(2) Uani 1 1 d . U .
O2W O 0.3449(12) 0.8211(8) 0.4180(10) 0.053(4) Uani 1 1 d D U .
O4 O 0.7888(9) 0.9223(8) 0.1581(8) 0.031(3) Uani 1 1 d . U .
O3W O 0.6775(10) 1.0577(9) 0.1302(9) 0.041(4) Uani 1 1 d . U .
O5 O 0.7838(9) 0.8042(7) 0.1411(7) 0.027(2) Uani 1 1 d . U .
O4W O 0.3208(12) 0.7038(8) 0.3702(9) 0.053(3) Uani 1 1 d D U .
O6 O 0.7196(9) 0.7170(7) 0.1839(7) 0.0262(18) Uani 1 1 d . U .
O5W O 0.2490(14) 1.0598(12) 0.1497(11) 0.074(6) Uani 1 1 d . U .
O7 O 0.7003(9) 0.8482(7) 0.2063(7) 0.0276(18) Uani 1 1 d . U .
O6W O 0.6329(10) 1.0001(8) 0.0104(8) 0.038(3) Uani 1 1 d . U .
O8 O 0.6810(9) 0.6745(7) 0.0777(7) 0.0268(19) Uani 1 1 d . U .
O7W O 0.2106(14) 0.9727(12) 0.2398(12) 0.075(5) Uani 1 1 d . U .
O9 O 0.6497(9) 0.7936(7) 0.0911(7) 0.0236(18) Uani 1 1 d . U .
O8W O 0.8197(15) 0.9134(12) 0.3346(13) 0.082(6) Uani 1 1 d . U .
O10 O 0.6372(9) 0.9110(7) 0.1176(7) 0.0259(17) Uani 1 1 d . U .
O9W O 0.621(2) 1.2958(18) 0.4861(19) 0.136(14) Uani 1 1 d . U .
O11 O 0.5907(9) 0.8609(7) -0.0115(7) 0.0251(19) Uani 1 1 d . U .
O10W O 0.4868(18) 1.0325(15) 0.7034(15) 0.105(10) Uani 1 1 d . U .
O12 O 0.6078(9) 0.7517(7) -0.0304(7) 0.0265(19) Uani 1 1 d . U .
O11W O 1.0132(13) 0.9062(11) 0.1291(12) 0.062(4) Uani 1 1 d . U .
O13 O 0.5009(9) 0.7012(8) -0.1125(8) 0.030(3) Uani 1 1 d . U .
O12W O 0.7895(15) 0.9640(12) 0.4385(11) 0.104(8) Uani 1 1 d D U .
H12C H 0.8159 0.9928 0.4361 0.125 Uiso 1 1 d R U .
H12D H 0.8115 0.9423 0.4664 0.125 Uiso 1 1 d R U .
O14 O 0.5637(9) 0.6469(7) -0.0060(7) 0.028(2) Uani 1 1 d . U .
O13W O 0.6306(11) 0.7292(9) 0.3972(9) 0.049(3) Uani 1 1 d . U .
O15 O 0.6268(11) 0.5637(8) 0.0758(9) 0.040(4) Uani 1 1 d . U .
O14W O 0.2200(11) 0.6727(10) 0.3373(10) 0.054(3) Uiso 1 1 d . U .
H14D H 0.2271 0.6837 0.3037 0.064 Uiso 1 1 d R U .
H14E H 0.2297 0.6373 0.3412 0.064 Uiso 1 1 d R U .
O16 O 0.6129(9) 0.6465(8) 0.1617(8) 0.0292(19) Uani 1 1 d . U .
O17 O 0.7045(10) 0.6432(8) 0.2746(8) 0.033(4) Uani 1 1 d . U .
O18 O 0.6721(9) 0.7604(8) 0.2769(8) 0.029(2) Uani 1 1 d . U .
O19 O 0.5844(9) 0.7674(7) 0.1723(7) 0.0241(17) Uani 1 1 d . U .
O20 O 0.5456(9) 0.7267(7) 0.0688(7) 0.0251(18) Uani 1 1 d . U .
O21 O 0.4790(9) 0.7907(7) -0.0349(7) 0.0259(18) Uani 1 1 d . U .
O22 O 0.4652(9) 0.9027(7) -0.0800(7) 0.025(3) Uani 1 1 d . U .
O23 O 0.5129(9) 0.9319(7) 0.0412(7) 0.0264(19) Uani 1 1 d . U .
O24 O 0.5273(9) 0.8307(7) 0.0855(7) 0.0231(18) Uani 1 1 d . U .
O25 O 0.5519(9) 0.9934(7) 0.1472(8) 0.030(2) Uani 1 1 d . U .
O26 O 0.5709(9) 0.8853(7) 0.2003(7) 0.0252(18) Uani 1 1 d . U .
O27 O 0.5663(10) 0.6806(8) 0.2570(8) 0.031(2) Uani 1 1 d . U .
O28 O 0.5454(9) 0.8076(8) 0.2746(8) 0.0301(18) Uani 1 1 d . U .
O29 O 0.4273(9) 0.6888(8) -0.0242(7) 0.028(2) Uani 1 1 d . U .
O30 O 0.3976(9) 0.8659(7) 0.0070(7) 0.027(2) Uani 1 1 d . U .
O31 O 0.4997(10) 0.6129(8) 0.0809(8) 0.031(2) Uani 1 1 d . U .
O32 O 0.4447(9) 0.9153(8) 0.1306(7) 0.0288(19) Uani 1 1 d . U .
O33 O 0.2849(10) 0.6652(9) -0.0777(8) 0.040(4) Uani 1 1 d . U .
O34 O 0.2529(10) 0.8663(9) -0.0434(9) 0.041(4) Uani 1 1 d . U .
O35 O 0.3569(9) 0.6132(6) 0.0295(6) 0.034(2) Uani 1 1 d D U .
O36 O 0.4150(12) 0.5259(9) 0.1094(9) 0.048(4) Uani 1 1 d . U .
O37 O 0.4644(10) 0.6207(8) 0.1863(8) 0.035(2) Uani 1 1 d . U .
O38 O 0.4901(12) 0.6037(9) 0.3100(9) 0.047(4) Uani 1 1 d . U .
O39 O 0.4667(10) 0.7236(8) 0.3110(8) 0.0366(19) Uani 1 1 d . U .
O40 O 0.4234(9) 0.8588(8) 0.2246(8) 0.0312(19) Uani 1 1 d . U .
O41 O 0.3075(9) 0.8989(8) 0.0774(8) 0.033(2) Uani 1 1 d . U .
O42 O 0.3775(9) 0.8061(8) 0.1113(8) 0.0300(18) Uani 1 1 d . U .
O43 O 0.4377(9) 0.7417(8) 0.1965(8) 0.0309(18) Uani 1 1 d . U .
O44 O 0.3967(9) 0.7003(8) 0.0935(8) 0.0302(19) Uani 1 1 d . U .
O45 O 0.4544(10) 0.8324(8) 0.3468(8) 0.035(3) Uani 1 1 d . U .
O46 O 0.3679(11) 0.6525(9) 0.2457(8) 0.041(2) Uani 1 1 d . U .
O47 O 0.3486(10) 0.7828(9) 0.2667(8) 0.0378(18) Uani 1 1 d . U .
O48 O 0.3248(10) 0.6098(9) 0.1378(8) 0.040(2) Uani 1 1 d . U .
O49 O 0.3061(10) 0.7300(8) 0.1511(8) 0.0366(19) Uani 1 1 d . U .
O50 O 0.2330(10) 0.7976(8) 0.0487(8) 0.037(2) Uani 1 1 d . U .
O51 O 0.2520(10) 0.6891(9) 0.0307(8) 0.037(2) Uani 1 1 d . U .
O52 O 0.2852(10) 0.8494(9) 0.1798(8) 0.037(2) Uani 1 1 d . U .
O53 O 0.1977(11) 0.6630(9) 0.1260(9) 0.044(2) Uani 1 1 d . U .
O54 O 0.1792(10) 0.7735(9) 0.1448(8) 0.042(2) Uani 1 1 d . U .
O55 O 0.2419(11) 0.7064(10) 0.2355(9) 0.0480(19) Uani 1 1 d . U .
O56 O 0.2060(11) 0.8206(10) 0.2611(10) 0.054(4) Uani 1 1 d . U .
O57 O 0.2414(11) 0.5879(9) 0.2222(9) 0.047(3) Uani 1 1 d . U .
O58 O 0.6678(9) 0.8735(8) 0.3132(8) 0.029(3) Uani 1 1 d . U .
O59 O 0.8273(8) 0.6963(7) 0.1259(7) 0.028(3) Uani 1 1 d D U .
O60 O 0.1171(8) 0.7271(10) 0.0359(8) 0.050(4) Uani 1 1 d D U .
O61 O 0.3293(9) 0.7652(8) -0.0108(8) 0.031(2) Uani 1 1 d . U .
O62 O 0.3404(10) 0.9575(9) 0.1876(8) 0.038(3) Uani 1 1 d . U .
P1 P 0.5744(3) 0.7788(2) 0.1050(2) 0.0088(11) Uani 1 1 d . . .
P2 P 0.3833(3) 0.7452(2) 0.1372(2) 0.0143(12) Uani 1 1 d . U .
Co1 Co 0.58778(16) 1.07825(13) 0.16831(13) 0.0166(7) Uani 1 1 d . . .
Co2 Co 0.44821(17) 0.85685(13) 0.43237(13) 0.0177(7) Uani 1 1 d D . .
Co3 Co 0.58425(17) 1.15762(14) 0.30847(13) 0.0197(7) Uani 1 1 d . . .
Co4 Co 0.5000 1.0000 0.5000 0.0164(9) Uani 1 2 d S . P
Co5 Co 0.3035(2) 1.0243(2) 0.2380(2) 0.0524(12) Uani 1 1 d . . .
Co6 Co 0.7371(3) 0.9249(2) 0.3792(2) 0.0653(14) Uani 1 1 d D U .
W1 W 0.66970(5) 0.81376(5) -0.00553(4) 0.0241(2) Uani 1 1 d . . .
W2 W 0.74784(5) 0.73007(5) 0.11233(4) 0.0233(2) Uani 1 1 d D . .
W3 W 0.72457(5) 0.87134(4) 0.13315(4) 0.0228(2) Uani 1 1 d . . .
W4 W 0.65106(6) 0.69138(4) 0.22993(5) 0.0249(2) Uani 1 1 d . . .
W5 W 0.62917(5) 0.83144(4) 0.25152(4) 0.0184(2) Uani 1 1 d . . .
W6 W 0.53977(5) 0.92355(4) 0.12642(4) 0.0192(2) Uani 1 1 d . . .
W7 W 0.48727(5) 0.86861(4) -0.01156(4) 0.0185(2) Uani 1 1 d . . .
W8 W 0.51375(5) 0.71545(4) -0.03732(4) 0.0231(2) Uani 1 1 d . . .
W9 W 0.59262(6) 0.63183(4) 0.07858(5) 0.0285(3) Uani 1 1 d . . .
W10 W 0.47053(7) 0.65816(5) 0.25901(5) 0.0369(3) Uani 1 1 d . . .
W11 W 0.44764(5) 0.79749(5) 0.28018(4) 0.0255(2) Uani 1 1 d . . .
W12 W 0.35919(6) 0.89259(5) 0.15792(5) 0.0324(3) Uani 1 1 d . . .
W13 W 0.30712(6) 0.83779(6) 0.02047(5) 0.0389(3) Uani 1 1 d . . .
W14 W 0.33207(6) 0.68534(5) -0.00686(5) 0.0299(3) Uani 1 1 d D . .
W15 W 0.41234(8) 0.60056(5) 0.10803(6) 0.0441(3) Uani 1 1 d D . .
W16 W 0.27682(7) 0.64466(6) 0.19263(5) 0.0443(4) Uani 1 1 d . . .
W17 W 0.25247(6) 0.78668(7) 0.21601(5) 0.0474(4) Uani 1 1 d . U .
W18 W 0.19730(6) 0.72982(7) 0.07736(5) 0.0434(3) Uani 1 1 d D . .
Na1 Na 0.5434(7) 0.6314(5) -0.1755(5) 0.049(3) Uani 1 1 d . U .
K1A K 1.0022(8) 0.9169(6) 0.1637(7) 0.046(3) Uani 0.5 1 d . U P
K1B K 0.9193(8) 0.9214(7) 0.1867(7) 0.054(3) Uani 0.5 1 d . U P

loop_
_atom_site_aniso_label
_atom_site_aniso_U_11
_atom_site_aniso_U_22
_atom_site_aniso_U_33
_atom_site_aniso_U_23
_atom_site_aniso_U_13
_atom_site_aniso_U_12
C1 0.021(14) 0.045(18) 0.06(2) -0.020(15) 0.014(14) 0.004(13)
C2 0.039(18) 0.05(2) 0.035(17) -0.016(15) 0.007(14) -0.019(16)
C3 0.028(8) 0.030(8) 0.023(8) -0.003(7) 0.013(7) -0.003(7)
C4 0.022(13) 0.031(14) 0.019(13) 0.000(11) 0.009(10) 0.000(11)
C5 0.041(16) 0.031(15) 0.020(13) 0.006(11) 0.005(12) -0.005(13)
C6 0.031(9) 0.027(9) 0.028(8) -0.002(7) 0.003(7) 0.000(7)
C7 0.049(10) 0.050(10) 0.048(10) -0.006(7) 0.006(7) -0.004(7)
C8 0.043(9) 0.044(10) 0.045(10) -0.011(7) 0.011(7) 0.001(7)
C9 0.046(19) 0.030(16) 0.05(2) 0.022(15) 0.008(16) -0.004(15)
C10 0.10(3) 0.08(3) 0.016(15) -0.016(16) -0.016(16) 0.06(2)
C11 0.07(2) 0.020(15) 0.05(2) 0.016(14) -0.015(18) -0.004(16)
C12 0.117(12) 0.079(11) 0.093(11) -0.009(10) -0.010(10) 0.014(10)
C13 0.116(12) 0.082(11) 0.094(11) -0.007(10) -0.006(10) 0.019(10)
C14 0.081(14) 0.075(14) 0.073(14) 0.000(8) 0.012(8) 0.008(8)
N1 0.029(12) 0.030(12) 0.020(11) -0.010(9) 0.004(9) -0.006(10)
N2 0.025(12) 0.041(13) 0.028(12) -0.026(11) 0.008(10) -0.010(10)
N3 0.023(7) 0.029(8) 0.025(7) -0.007(6) 0.007(6) -0.007(6)
N4 0.029(8) 0.021(7) 0.019(7) -0.003(6) 0.001(6) 0.000(6)
N5 0.025(7) 0.022(7) 0.023(7) -0.002(6) 0.011(6) -0.006(6)
N6 0.034(8) 0.019(7) 0.017(7) -0.003(6) -0.002(6) 0.002(6)
N7 0.037(13) 0.023(11) 0.004(9) 0.004(8) -0.004(9) -0.003(10)
N8 0.010(11) 0.063(17) 0.047(15) -0.030(13) 0.002(10) -0.006(11)
N9 0.029(12) 0.048(15) 0.016(11) -0.019(10) 0.006(9) -0.016(11)
N10 0.016(7) 0.030(8) 0.027(7) -0.003(6) 0.006(6) 0.002(6)
N11 0.026(13) 0.049(15) 0.036(14) -0.005(12) 0.006(11) 0.004(11)
N12 0.100(9) 0.077(9) 0.085(9) -0.004(7) 0.005(7) 0.009(7)
N13 0.021(13) 0.051(18) 0.10(3) 0.029(18) -0.022(15) 0.004(13)
N14 0.067(10) 0.066(11) 0.056(10) -0.004(7) 0.007(7) 0.005(7)
N15 0.025(7) 0.029(8) 0.018(7) 0.000(6) -0.001(6) -0.009(6)
N16 0.018(11) 0.030(12) 0.021(11) 0.003(9) -0.006(9) -0.006(9)
N17 0.037(13) 0.022(11) 0.022(11) 0.003(9) 0.003(10) -0.002(10)
N18 0.036(8) 0.036(8) 0.031(8) 0.009(7) 0.002(6) -0.008(7)
N19 0.07(2) 0.11(3) 0.07(2) -0.03(2) 0.025(18) -0.01(2)
N20 0.129(13) 0.084(11) 0.098(12) -0.008(11) -0.018(11) 0.016(11)
N21 0.130(13) 0.083(12) 0.100(12) -0.010(11) -0.015(11) 0.020(11)
O1 0.029(7) 0.046(8) 0.024(7) 0.008(6) 0.014(6) 0.001(7)
O2 0.025(4) 0.029(4) 0.022(4) -0.001(4) 0.005(3) 0.002(4)
O1W 0.053(8) 0.071(8) 0.054(8) -0.015(8) -0.002(7) -0.008(8)
O3 0.026(4) 0.031(4) 0.025(4) 0.001(3) 0.004(3) -0.001(3)
O2W 0.044(8) 0.064(9) 0.051(8) -0.006(8) 0.009(7) -0.004(8)
O4 0.028(4) 0.035(4) 0.028(4) 0.001(4) 0.000(4) -0.004(4)
O3W 0.037(8) 0.046(8) 0.041(8) 0.008(7) 0.013(7) 0.008(7)
O5 0.026(4) 0.031(4) 0.024(4) 0.002(3) 0.004(3) 0.001(3)
O4W 0.051(4) 0.062(5) 0.045(4) -0.002(4) 0.007(4) -0.004(4)
O6 0.027(3) 0.029(3) 0.022(3) -0.002(3) 0.005(3) 0.000(3)
O5W 0.059(11) 0.095(12) 0.062(11) -0.022(11) -0.001(10) 0.003(11)
O7 0.028(3) 0.031(3) 0.024(3) 0.001(3) 0.003(3) -0.001(3)
O6W 0.036(4) 0.037(4) 0.037(4) 0.001(4) 0.001(4) 0.002(4)
O8 0.027(3) 0.030(3) 0.023(3) -0.002(3) 0.004(3) 0.002(3)
O7W 0.064(9) 0.087(10) 0.072(9) -0.014(9) 0.009(9) 0.001(9)
O9 0.023(3) 0.027(3) 0.021(3) -0.001(3) 0.006(3) 0.000(3)
O8W 0.073(11) 0.085(11) 0.080(11) 0.023(10) 0.002(10) 0.005(10)
O10 0.025(3) 0.029(3) 0.023(3) 0.000(3) 0.003(3) 0.000(3)
O9W 0.136(14) 0.136(14) 0.136(14) 0.000(2) 0.030(4) 0.000(2)
O11 0.025(3) 0.028(3) 0.022(3) 0.000(3) 0.004(3) 0.001(3)
O10W 0.105(11) 0.105(11) 0.105(11) 0.000(2) 0.024(3) 0.000(2)
O12 0.027(3) 0.030(3) 0.022(3) -0.001(3) 0.004(3) 0.000(3)
O11W 0.059(6) 0.054(6) 0.067(6) 0.003(5) 0.003(5) -0.008(5)
O13 0.030(5) 0.031(5) 0.027(5) -0.003(5) 0.002(4) 0.003(5)
O12W 0.092(16) 0.104(17) 0.103(16) 0.037(14) -0.009(14) -0.006(14)
O14 0.030(4) 0.029(4) 0.024(4) -0.005(4) 0.004(3) 0.001(4)
O13W 0.049(5) 0.053(5) 0.040(5) -0.006(5) -0.001(5) 0.002(5)
O15 0.042(8) 0.040(8) 0.035(7) -0.004(7) 0.003(7) 0.011(7)
O16 0.030(3) 0.033(4) 0.024(3) -0.004(3) 0.005(3) -0.001(3)
O17 0.034(4) 0.033(4) 0.033(4) 0.001(2) 0.006(2) 0.001(2)
O18 0.030(4) 0.034(4) 0.023(3) -0.002(3) 0.004(3) 0.000(3)
O19 0.024(3) 0.028(3) 0.021(3) -0.002(3) 0.006(3) -0.001(3)
O20 0.025(3) 0.029(3) 0.021(3) -0.003(3) 0.006(3) 0.001(3)
O21 0.025(3) 0.030(3) 0.022(3) -0.002(3) 0.003(3) 0.000(3)
O22 0.025(5) 0.028(5) 0.021(5) -0.002(4) 0.002(4) 0.003(4)
O23 0.025(3) 0.027(3) 0.025(3) -0.002(3) 0.002(3) 0.002(3)
O24 0.023(3) 0.027(3) 0.020(3) -0.002(3) 0.005(3) 0.001(3)
O25 0.031(4) 0.029(4) 0.026(4) -0.003(4) 0.001(4) 0.001(4)
O26 0.025(3) 0.027(3) 0.023(3) -0.002(2) 0.004(2) 0.000(2)
O27 0.032(3) 0.035(4) 0.025(3) -0.002(3) 0.006(3) -0.003(3)
O28 0.029(3) 0.036(3) 0.025(3) -0.004(3) 0.005(3) -0.001(3)
O29 0.027(3) 0.033(3) 0.024(3) -0.003(3) 0.004(3) -0.002(3)
O30 0.027(4) 0.034(4) 0.022(4) -0.003(4) 0.005(3) 0.003(4)
O31 0.032(4) 0.034(4) 0.026(4) -0.003(4) 0.005(3) -0.002(4)
O32 0.027(3) 0.033(3) 0.024(3) -0.004(3) 0.002(3) 0.002(3)
O33 0.033(7) 0.055(8) 0.028(7) -0.010(7) 0.000(7) -0.005(7)
O34 0.034(8) 0.048(8) 0.037(8) -0.011(7) -0.001(7) 0.009(7)
O35 0.034(4) 0.041(4) 0.028(4) -0.006(4) 0.007(4) -0.009(4)
O36 0.058(8) 0.039(8) 0.043(8) -0.004(7) 0.005(7) -0.014(7)
O37 0.037(4) 0.040(4) 0.027(3) -0.004(3) 0.008(3) -0.006(3)
O38 0.062(8) 0.043(8) 0.034(8) 0.004(7) 0.008(7) -0.019(8)
O39 0.037(3) 0.045(3) 0.029(3) -0.003(3) 0.009(3) -0.005(3)
O40 0.029(3) 0.039(3) 0.026(3) -0.008(3) 0.006(3) -0.001(3)
O41 0.029(4) 0.041(4) 0.028(4) -0.009(4) 0.005(3) 0.003(4)
O42 0.028(3) 0.038(3) 0.025(3) -0.007(3) 0.007(3) -0.001(3)
O43 0.031(3) 0.039(3) 0.024(3) -0.004(3) 0.009(3) -0.005(3)
O44 0.029(3) 0.039(3) 0.024(3) -0.006(3) 0.009(3) -0.005(3)
O45 0.032(5) 0.044(5) 0.029(5) -0.009(4) 0.008(4) -0.004(5)
O46 0.040(4) 0.052(4) 0.033(3) -0.004(3) 0.011(3) -0.007(3)
O47 0.035(3) 0.048(3) 0.031(3) -0.007(3) 0.008(3) -0.003(3)
O48 0.039(4) 0.050(4) 0.031(4) -0.004(4) 0.009(3) -0.009(4)
O49 0.032(3) 0.049(3) 0.029(3) -0.007(3) 0.009(3) -0.005(3)
O50 0.032(3) 0.049(4) 0.031(3) -0.009(3) 0.006(3) -0.003(3)
O51 0.033(4) 0.050(4) 0.029(4) -0.009(4) 0.009(4) -0.007(4)
O52 0.033(3) 0.048(3) 0.031(3) -0.009(3) 0.006(3) 0.000(3)
O53 0.040(4) 0.056(4) 0.036(4) -0.006(4) 0.009(4) -0.008(4)
O54 0.035(4) 0.058(4) 0.033(4) -0.008(4) 0.009(4) -0.003(4)
O55 0.041(3) 0.067(3) 0.038(3) -0.006(3) 0.013(3) 0.004(3)
O56 0.042(8) 0.072(8) 0.047(8) -0.017(7) 0.010(7) 0.000(7)
O57 0.046(4) 0.056(4) 0.042(4) 0.006(4) 0.015(4) -0.003(4)
O58 0.030(4) 0.032(4) 0.025(4) 0.000(4) 0.003(4) 0.001(4)
O59 0.026(5) 0.033(5) 0.025(5) -0.001(5) 0.005(4) 0.006(5)
O60 0.039(8) 0.075(9) 0.035(8) -0.014(8) 0.006(7) -0.008(8)
O61 0.028(3) 0.041(4) 0.025(3) -0.007(3) 0.007(3) -0.001(3)
O62 0.034(5) 0.048(5) 0.031(5) -0.012(5) 0.003(4) 0.005(5)
P1 0.010(3) 0.009(3) 0.006(3) 0.001(2) 0.000(2) 0.001(2)
P2 0.012(2) 0.019(2) 0.012(2) -0.008(2) 0.002(2) -0.008(2)
Co1 0.0171(16) 0.0217(16) 0.0089(14) -0.0001(13) -0.0018(12) 0.0033(13)
Co2 0.0189(16) 0.0208(17) 0.0127(15) -0.0047(13) 0.0022(13) -0.0023(13)
Co3 0.0232(17) 0.0249(17) 0.0100(15) -0.0020(13) 0.0016(13) -0.0069(14)
Co4 0.019(2) 0.014(2) 0.017(2) -0.0026(18) 0.0055(18) -0.0034(18)
Co5 0.044(3) 0.063(3) 0.048(3) -0.011(2) 0.004(2) 0.007(2)
Co6 0.058(3) 0.074(4) 0.062(3) 0.006(3) 0.010(3) 0.000(3)
W1 0.0198(5) 0.0365(6) 0.0165(5) 0.0061(4) 0.0051(4) 0.0027(5)
W2 0.0172(5) 0.0320(6) 0.0203(5) 0.0048(4) 0.0034(4) 0.0118(4)
W3 0.0174(5) 0.0257(5) 0.0228(5) 0.0028(4) -0.0007(4) -0.0053(4)
W4 0.0275(6) 0.0244(5) 0.0211(5) 0.0044(4) 0.0016(4) 0.0018(5)
W5 0.0186(5) 0.0219(5) 0.0110(5) -0.0016(4) -0.0044(4) 0.0000(4)
W6 0.0254(5) 0.0167(5) 0.0115(5) -0.0037(4) -0.0044(4) 0.0049(4)
W7 0.0222(5) 0.0209(5) 0.0090(4) 0.0003(4) -0.0037(4) 0.0030(4)
W8 0.0258(5) 0.0259(5) 0.0162(5) -0.0051(4) 0.0014(4) 0.0045(4)
W9 0.0380(6) 0.0205(5) 0.0256(6) -0.0029(4) 0.0038(5) 0.0057(5)
W10 0.0446(7) 0.0397(7) 0.0267(6) -0.0002(5) 0.0089(5) -0.0182(6)
W11 0.0217(5) 0.0407(6) 0.0125(5) -0.0124(4) 0.0003(4) -0.0041(5)
W12 0.0253(6) 0.0421(7) 0.0259(6) -0.0184(5) -0.0029(5) 0.0116(5)
W13 0.0263(6) 0.0585(8) 0.0286(6) -0.0138(6) -0.0012(5) 0.0026(6)
W14 0.0262(6) 0.0413(7) 0.0194(5) -0.0146(5) -0.0010(4) -0.0087(5)
W15 0.0582(9) 0.0361(7) 0.0390(7) -0.0094(6) 0.0135(6) -0.0187(6)
W16 0.0362(7) 0.0671(9) 0.0327(6) -0.0163(6) 0.0145(5) -0.0368(7)
W17 0.0255(6) 0.0888(11) 0.0302(6) -0.0179(7) 0.0115(5) -0.0133(7)
W18 0.0165(6) 0.0816(10) 0.0305(6) -0.0235(6) 0.0019(5) -0.0161(6)
Na1 0.058(4) 0.043(4) 0.040(4) 0.011(3) -0.002(3) -0.008(3)
K1A 0.043(4) 0.044(4) 0.052(4) -0.002(3) 0.012(3) -0.005(3)
K1B 0.053(4) 0.053(4) 0.054(4) 0.001(3) 0.012(3) -0.001(3)

loop_
_atom_type_symbol
_atom_type_description
_atom_type_scat_dispersion_real
_atom_type_scat_dispersion_imag
_atom_type_scat_source
C C 0.0033 0.0016 'International Tables Vol C Tables 4.2.6.8 and 6.1.1.4'
H H 0.0000 0.0000 'International Tables Vol C Tables 4.2.6.8 and 6.1.1.4'
Co Co 0.3494 0.9721 'International Tables Vol C Tables 4.2.6.8 and 6.1.1.4'
K K 0.2009 0.2494 'International Tables Vol C Tables 4.2.6.8 and 6.1.1.4'
N N 0.0061 0.0033 'International Tables Vol C Tables 4.2.6.8 and 6.1.1.4'
Na Na 0.0362 0.0249 'International Tables Vol C Tables 4.2.6.8 and 6.1.1.4'
O O 0.0106 0.0060 'International Tables Vol C Tables 4.2.6.8 and 6.1.1.4'
P P 0.1023 0.0942 'International Tables Vol C Tables 4.2.6.8 and 6.1.1.4'
W W -0.8490 6.8722 'International Tables Vol C Tables 4.2.6.8 and 6.1.1.4'

loop_
_geom_angle_atom_site_label_1
_geom_angle_atom_site_label_2
_geom_angle_atom_site_label_3
_geom_angle
_geom_angle_site_symmetry_1
_geom_angle_site_symmetry_3
N1 C1 N8 111(2) . .
N1 C1 H1A 124.3 . .
N8 C1 H1A 124.3 . .
N10 C2 N8 111(3) . .
N10 C2 H2A 124.6 . .
N8 C2 H2A 124.6 . .
N9 C3 N5 108(2) . .
N9 C3 H3A 125.8 . .
N5 C3 H3A 125.8 . .
N9 C4 N15 110(2) . .
N9 C4 H4 124.9 . .
N15 C4 H4 124.9 . .
N18 C5 N16 111(2) . .
N18 C5 H5A 124.6 . .
N16 C5 H5A 124.6 . .
N4 C6 N18 111(2) . .
N4 C6 H6A 124.3 . .
N18 C6 H6A 124.3 . .
N2 C7 N19 112(3) . .
N2 C7 H7A 124.1 . .
N19 C7 H7A 124.1 . .
N3 C8 N19 118(3) . .
N3 C8 H8A 121.1 . .
N19 C8 H8A 121.1 . .
N17 C9 N13 111(3) . .
N17 C9 H9A 124.3 . .
N13 C9 H9A 124.3 . .
N14 C10 N7 108.0 . .
N14 C10 H10A 126.0 . .
N7 C10 H10A 126.0 . .
N13 C11 N11 113(3) . .
N13 C11 H11 123.4 . .
N11 C11 H11 123.4 . .
N12 C12 N20 114(4) . .
N12 C12 H12 122.9 . .
N20 C12 H12 122.9 . .
N12 C13 N21 110(4) . .
N12 C13 K1A 136(3) . 2_655
N21 C13 K1A 27.6(18) . 2_655
N12 C13 K1B 134(4) . 2_655
N21 C13 K1B 36(2) . 2_655
K1A C13 K1B 30.9(6) 2_655 2_655
N12 C13 H13 124.8 . .
N21 C13 H13 124.8 . .
K1A C13 H13 98.2 2_655 .
K1B C13 H13 95.4 2_655 .
N6 C14 N14 111(4) . .
N6 C14 H14A 124.4 . .
N14 C14 H14A 124.4 . .
C1 N1 N10 107(2) . .
C1 N1 Co2 130.9(18) . .
N10 N1 Co2 121.7(15) . .
N3 N2 C7 105(2) . .
N3 N2 Co3 126.9(16) . .
C7 N2 Co3 127.1(19) . .
C8 N3 N2 105(2) . .
C8 N3 Co1 129.2(19) . .
N2 N3 Co1 122.5(15) . .
C6 N4 N16 108(2) . .
C6 N4 Co3 129.9(17) . .
N16 N4 Co3 121.5(15) . .
C3 N5 N15 106.4(18) . .
C3 N5 Co2 128.5(17) . .
N15 N5 Co2 125.1(14) . .
C14 N6 N7 108(2) . .
C14 N6 Co1 128(2) . .
N7 N6 Co1 124.5(10) . .
C10 N7 N6 108.0 . .
C10 N7 Co3 126.0(9) . .
N6 N7 Co3 123.6(10) . .
C1 N8 C2 103(2) . .
C1 N8 Co6 126.2(18) . .
C2 N8 Co6 126(2) . .
C3 N9 C4 110(2) . .
C3 N9 Co3 120.8(18) . 3_676
C4 N9 Co3 128.6(16) . 3_676
C2 N10 N1 107(2) . .
C2 N10 Co4 125.2(19) . .
N1 N10 Co4 127.2(15) . .
C11 N11 N17 107(2) . .
C11 N11 Co2 126(2) . .
N17 N11 Co2 126.5(17) . .
C13 N12 C12 105(4) . .
C13 N12 Co3 130(3) . .
C12 N12 Co3 120(3) . .
C11 N13 C9 104(3) . .
C11 N13 Co5 121(3) . .
C9 N13 Co5 132(2) . .
C10 N14 C14 104(2) . .
C10 N14 Co6 128.0(12) . .
C14 N14 Co6 126(2) . .
C4 N15 N5 104.9(19) . .
C4 N15 Co4 130.8(18) . .
N5 N15 Co4 123.6(14) . .
C5 N16 N4 105(2) . .
C5 N16 Co1 129.5(17) . .
N4 N16 Co1 125.3(15) . .
C9 N17 N11 104(2) . .
C9 N17 Co4 131.7(19) . .
N11 N17 Co4 122.8(17) . .
C5 N18 C6 104(2) . .
C8 N19 C7 99(3) . .
C8 N19 Co5 134(3) . .
C7 N19 Co5 126(2) . .
N21 N20 C12 102(4) . .
N21 N20 Na1 126(3) . 3_675
C12 N20 Na1 131(3) . 3_675
N21 N20 K1A 37(2) . 2_655
C12 N20 K1A 135(3) . 2_655
Na1 N20 K1A 93.5(15) 3_675 2_655
N21 N20 K1B 42(2) . 2_655
C12 N20 K1B 136(3) . 2_655
Na1 N20 K1B 86.4(15) 3_675 2_655
K1A N20 K1B 33.0(6) 2_655 2_655
N20 N21 C13 107(4) . .
N20 N21 K1A 119(3) . 2_655
C13 N21 K1A 133(3) . 2_655
N20 N21 K1B 114(3) . 2_655
C13 N21 K1B 122(3) . 2_655
K1A N21 K1B 46.7(10) 2_655 2_655
W1 O2 W2 121.8(8) . .
Co2 O1W H1WC 113.0 . .
W3 O3 W1 123.1(9) . .
W3 O4 K1B 134.3(10) . .
W3 O5 W2 123.0(9) . .
W2 O6 W4 152.6(10) . .
W3 O7 W5 150.0(10) . .
W2 O8 W9 148.9(9) . .
P1 O9 W2 122.8(9) . .
P1 O9 W1 125.0(9) . .
W2 O9 W1 91.8(5) . .
P1 O9 W3 125.4(9) . .
W2 O9 W3 91.0(6) . .
W1 O9 W3 90.9(5) . .
W3 O10 W6 153.1(10) . .
W1 O11 W7 148.4(10) . .
W1 O12 W8 149.6(9) . .
K1A O11W K1B 32.0(17) . .
W8 O13 Na1 137.0(10) . .
Co6 O12W H12C 127.5 . .
Co6 O12W H12D 111.8 . .
H12C O12W H12D 108.5 . .
W9 O14 W8 122.4(9) . .
H14D O14W H14E 108.4 . .
W9 O16 W4 152.8(10) . .
W5 O18 W4 122.8(9) . .
P1 O19 W5 127.1(9) . .
P1 O19 W4 127.8(9) . .
W5 O19 W4 89.5(6) . .
P1 O20 W8 128.9(10) . .
P1 O20 W9 128.1(10) . .
W8 O20 W9 89.9(5) . .
W8 O21 W7 153.7(10) . .
W7 O22 Co1 160.4(10) . 3_675
W7 O23 W6 122.6(9) . .
P1 O24 W7 128.8(9) . .
P1 O24 W6 128.2(9) . .
W7 O24 W6 90.6(6) . .
W6 O25 Co1 168.2(11) . .
W6 O26 W5 152.9(9) . .
W4 O27 W10 161.1(10) . .
W5 O28 W11 163.8(11) . .
W8 O29 W14 162.6(10) . .
W7 O30 W13 161.9(10) . .
W9 O31 W15 162.7(10) . .
W6 O32 W12 161.5(10) . .
W15 O35 W14 126.0(9) . .
W10 O37 W15 150.8(11) . .
W11 O39 W10 121.8(9) . .
W12 O40 W11 149.9(10) . .
W12 O41 W13 121.4(10) . .
P2 O42 W13 128.0(10) . .
P2 O42 W12 129.0(9) . .
W13 O42 W12 90.9(6) . .
P2 O43 W11 129.0(11) . .
P2 O43 W10 127.5(10) . .
W11 O43 W10 90.2(6) . .
P2 O44 W15 128.9(10) . .
P2 O44 W14 127.8(11) . .
W15 O44 W14 90.7(6) . .
W11 O45 Co2 165.3(11) . .
W16 O46 W10 150.2(11) . .
W11 O47 W17 150.8(11) . .
W16 O48 W15 148.9(11) . .
P2 O49 W16 125.4(11) . .
P2 O49 W18 123.9(10) . .
W16 O49 W18 92.0(7) . .
P2 O49 W17 122.6(10) . .
W16 O49 W17 92.7(6) . .
W18 O49 W17 90.7(6) . .
W18 O50 W13 150.5(11) . .
W18 O51 W14 150.1(11) . .
W17 O52 W12 152.0(11) . .
W18 O53 W16 122.5(10) . .
W17 O54 W18 122.1(10) . .
W16 O55 W17 122.3(10) . .
W16 O57 Co5 175.5(13) . 2_545
W5 O58 Co6 166.2(10) . .
W2 O59 Co3 148.2(9) . 2_645
W14 O61 W13 150.4(10) . .
W12 O62 Co5 165.2(12) . .
O20 P1 O24 111.4(9) . .
O20 P1 O19 111.1(9) . .
O24 P1 O19 111.7(9) . .
O20 P1 O9 107.7(9) . .
O24 P1 O9 105.9(9) . .
O19 P1 O9 108.9(9) . .
O44 P2 O43 111.7(10) . .
O44 P2 O42 113.5(10) . .
O43 P2 O42 111.8(10) . .
O44 P2 O49 105.9(10) . .
O43 P2 O49 106.7(10) . .
O42 P2 O49 106.6(10) . .
N3 Co1 N16 93.6(8) . .
N3 Co1 N6 91.5(8) . .
N16 Co1 N6 91.7(7) . .
N3 Co1 O22 92.2(7) . 3_675
N16 Co1 O22 91.0(7) . 3_675
N6 Co1 O22 175.3(7) . 3_675
N3 Co1 O25 88.1(7) . .
N16 Co1 O25 175.9(7) . .
N6 Co1 O25 92.0(7) . .
O22 Co1 O25 85.3(7) 3_675 .
N3 Co1 O3W 174.5(8) . .
N16 Co1 O3W 91.2(8) . .
N6 Co1 O3W 90.9(8) . .
O22 Co1 O3W 85.2(7) 3_675 .
O25 Co1 O3W 86.9(7) . .
O1W Co2 O45 83.5(9) . .
O1W Co2 N11 172.0(10) . .
O45 Co2 N11 89.0(8) . .
O1W Co2 N5 93.7(9) . .
O45 Co2 N5 175.9(8) . .
N11 Co2 N5 93.9(8) . .
O1W Co2 N1 93.3(10) . .
O45 Co2 N1 88.6(7) . .
N11 Co2 N1 89.4(9) . .
N5 Co2 N1 88.6(8) . .
O1W Co2 O2W 86.7(9) . .
O45 Co2 O2W 89.6(8) . .
N11 Co2 O2W 90.3(9) . .
N5 Co2 O2W 93.3(8) . .
N1 Co2 O2W 178.1(8) . .
N2 Co3 N12 91.9(13) . .
N2 Co3 N7 92.2(8) . .
N12 Co3 N7 171.6(12) . .
N2 Co3 N4 91.2(8) . .
N12 Co3 N4 84.1(12) . .
N7 Co3 N4 88.5(7) . .
N2 Co3 N9 93.0(8) . 3_676
N12 Co3 N9 95.9(13) . 3_676
N7 Co3 N9 91.3(8) . 3_676
N4 Co3 N9 175.8(8) . 3_676
N2 Co3 O59 175.4(7) . 2_655
N12 Co3 O59 87.0(12) . 2_655
N7 Co3 O59 89.4(6) . 2_655
N4 Co3 O59 93.1(7) . 2_655
N9 Co3 O59 82.7(7) 3_676 2_655
N10 Co4 N10 180.0(8) . 3_676
N10 Co4 N15 91.3(8) . .
N10 Co4 N15 88.7(8) 3_676 .
N10 Co4 N15 88.7(8) . 3_676
N10 Co4 N15 91.3(8) 3_676 3_676
N15 Co4 N15 180.0 . 3_676
N10 Co4 N17 89.8(8) . .
N10 Co4 N17 90.2(8) 3_676 .
N15 Co4 N17 92.3(8) . .
N15 Co4 N17 87.7(8) 3_676 .
N10 Co4 N17 90.2(8) . 3_676
N10 Co4 N17 89.8(8) 3_676 3_676
N15 Co4 N17 87.7(8) . 3_676
N15 Co4 N17 92.3(8) 3_676 3_676
N17 Co4 N17 180.0(8) . 3_676
O57 Co5 N19 97.7(12) 2 .
O57 Co5 O62 173.4(8) 2 .
N19 Co5 O62 85.2(11) . .
O57 Co5 O7W 88.2(10) 2 .
N19 Co5 O7W 172.7(12) . .
O62 Co5 O7W 88.5(9) . .
O57 Co5 O5W 88.4(9) 2 .
N19 Co5 O5W 85.6(13) . .
O62 Co5 O5W 85.9(9) . .
O7W Co5 O5W 90.2(10) . .
O57 Co5 N13 85.0(10) 2 .
N19 Co5 N13 97.1(12) . .
O62 Co5 N13 100.6(10) . .
O7W Co5 N13 87.7(10) . .
O5W Co5 N13 173.2(11) . .
O12W Co6 O8W 94.5(14) . .
O12W Co6 N8 88.8(13) . .
O8W Co6 N8 165.9(11) . .
O12W Co6 O58 174.3(12) . .
O8W Co6 O58 90.1(10) . .
N8 Co6 O58 85.9(8) . .
O12W Co6 N14 90.6(12) . .
O8W Co6 N14 90.4(10) . .
N8 Co6 N14 103.2(10) . .
O58 Co6 N14 92.7(8) . .
O1 W1 O11 103.4(8) . .
O1 W1 O12 103.5(8) . .
O11 W1 O12 89.3(7) . .
O1 W1 O2 99.4(8) . .
O11 W1 O2 157.0(7) . .
O12 W1 O2 88.6(7) . .
O1 W1 O3 99.3(8) . .
O11 W1 O3 87.1(7) . .
O12 W1 O3 157.1(7) . .
O2 W1 O3 86.1(7) . .
O1 W1 O9 169.2(7) . .
O11 W1 O9 83.6(6) . .
O12 W1 O9 84.6(6) . .
O2 W1 O9 73.4(6) . .
O3 W1 O9 72.5(6) . .
O59 W2 O6 100.9(8) . .
O59 W2 O8 105.0(8) . .
O6 W2 O8 87.3(7) . .
O59 W2 O5 96.8(8) . .
O6 W2 O5 90.0(7) . .
O8 W2 O5 158.2(7) . .
O59 W2 O2 101.4(7) . .
O6 W2 O2 157.7(7) . .
O8 W2 O2 87.8(7) . .
O5 W2 O2 86.6(7) . .
O59 W2 O9 168.7(7) . .
O6 W2 O9 84.9(6) . .
O8 W2 O9 84.9(7) . .
O5 W2 O9 73.3(6) . .
O2 W2 O9 73.0(6) . .
O4 W3 O10 105.2(8) . .
O4 W3 O3 100.9(8) . .
O10 W3 O3 90.4(7) . .
O4 W3 O7 101.6(8) . .
O10 W3 O7 85.7(7) . .
O3 W3 O7 157.5(7) . .
O4 W3 O5 99.9(8) . .
O10 W3 O5 154.7(7) . .
O3 W3 O5 87.7(7) . .
O7 W3 O5 86.5(7) . .
O4 W3 O9 170.7(7) . .
O10 W3 O9 82.5(6) . .
O3 W3 O9 73.5(6) . .
O7 W3 O9 84.0(6) . .
O5 W3 O9 72.8(6) . .
O4 W3 K1B 27.0(6) . .
O10 W3 K1B 132.1(6) . .
O3 W3 K1B 96.7(6) . .
O7 W3 K1B 102.4(6) . .
O5 W3 K1B 73.1(6) . .
O9 W3 K1B 144.7(5) . .
O17 W4 O27 99.3(8) . .
O17 W4 O16 101.5(8) . .
O27 W4 O16 89.6(7) . .
O17 W4 O18 101.3(8) . .
O27 W4 O18 91.0(7) . .
O16 W4 O18 156.8(8) . .
O17 W4 O6 98.0(8) . .
O27 W4 O6 162.5(7) . .
O16 W4 O6 84.7(7) . .
O18 W4 O6 87.8(7) . .
O17 W4 O19 173.7(7) . .
O27 W4 O19 83.6(7) . .
O16 W4 O19 84.1(7) . .
O18 W4 O19 73.0(6) . .
O6 W4 O19 79.4(6) . .
O58 W5 O28 100.1(8) . .
O58 W5 O18 99.8(8) . .
O28 W5 O18 89.6(8) . .
O58 W5 O26 102.1(8) . .
O28 W5 O26 87.1(7) . .
O18 W5 O26 158.1(7) . .
O58 W5 O7 95.5(8) . .
O28 W5 O7 163.9(7) . .
O18 W5 O7 91.9(7) . .
O26 W5 O7 85.5(7) . .
O58 W5 O19 174.5(7) . .
O28 W5 O19 80.8(6) . .
O18 W5 O19 74.7(7) . .
O26 W5 O19 83.4(6) . .
O7 W5 O19 84.1(6) . .
O25 W6 O32 99.3(8) . .
O25 W6 O26 102.1(8) . .
O32 W6 O26 91.3(7) . .
O25 W6 O23 100.1(8) . .
O32 W6 O23 91.1(7) . .
O26 W6 O23 157.0(7) . .
O25 W6 O10 95.7(8) . .
O32 W6 O10 165.0(7) . .
O26 W6 O10 84.3(7) . .
O23 W6 O10 87.6(7) . .
O25 W6 O24 172.2(7) . .
O32 W6 O24 84.9(7) . .
O26 W6 O24 84.4(6) . .
O23 W6 O24 73.1(6) . .
O10 W6 O24 80.5(6) . .
O22 W7 O30 99.8(8) . .
O22 W7 O21 101.5(7) . .
O30 W7 O21 90.4(7) . .
O22 W7 O23 101.1(8) . .
O30 W7 O23 90.2(7) . .
O21 W7 O23 156.9(7) . .
O22 W7 O11 94.9(7) . .
O30 W7 O11 165.2(7) . .
O21 W7 O11 86.2(7) . .
O23 W7 O11 87.4(7) . .
O22 W7 O24 173.3(7) . .
O30 W7 O24 84.0(6) . .
O21 W7 O24 83.9(6) . .
O23 W7 O24 73.3(6) . .
O11 W7 O24 81.3(6) . .
O13 W8 O29 99.3(8) . .
O13 W8 O21 103.7(8) . .
O29 W8 O21 88.6(7) . .
O13 W8 O14 99.2(8) . .
O29 W8 O14 92.7(8) . .
O21 W8 O14 156.5(7) . .
O13 W8 O12 95.1(8) . .
O29 W8 O12 165.3(7) . .
O21 W8 O12 85.3(7) . .
O14 W8 O12 87.6(7) . .
O13 W8 O20 172.1(7) . .
O29 W8 O20 84.8(7) . .
O21 W8 O20 83.1(6) . .
O14 W8 O20 73.7(6) . .
O12 W8 O20 81.2(6) . .
O15 W9 O31 98.9(9) . .
O15 W9 O16 102.1(8) . .
O31 W9 O16 89.9(7) . .
O15 W9 O14 99.1(8) . .
O31 W9 O14 90.5(8) . .
O16 W9 O14 158.4(7) . .
O15 W9 O8 97.7(8) . .
O31 W9 O8 163.4(7) . .
O16 W9 O8 86.2(7) . .
O14 W9 O8 87.3(7) . .
O15 W9 O20 172.5(7) . .
O31 W9 O20 83.1(7) . .
O16 W9 O20 85.1(7) . .
O14 W9 O20 73.6(6) . .
O8 W9 O20 80.5(6) . .
O38 W10 O37 102.7(9) . .
O38 W10 O27 98.9(9) . .
O37 W10 O27 88.7(8) . .
O38 W10 O46 96.7(9) . .
O37 W10 O46 88.1(8) . .
O27 W10 O46 164.4(8) . .
O38 W10 O39 101.6(9) . .
O37 W10 O39 155.7(8) . .
O27 W10 O39 88.0(8) . .
O46 W10 O39 88.5(8) . .
O38 W10 O43 172.8(8) . .
O37 W10 O43 84.0(7) . .
O27 W10 O43 83.6(7) . .
O46 W10 O43 80.8(7) . .
O39 W10 O43 71.7(7) . .
O45 W11 O39 97.9(9) . .
O45 W11 O47 96.2(8) . .
O39 W11 O47 89.9(8) . .
O45 W11 O40 101.2(8) . .
O39 W11 O40 160.9(8) . .
O47 W11 O40 86.6(8) . .
O45 W11 O28 96.8(8) . .
O39 W11 O28 91.6(8) . .
O47 W11 O28 166.6(7) . .
O40 W11 O28 87.7(8) . .
O45 W11 O43 173.8(8) . .
O39 W11 O43 76.1(7) . .
O47 W11 O43 82.2(7) . .
O40 W11 O43 84.8(7) . .
O28 W11 O43 85.2(7) . .
O62 W12 O41 101.8(8) . .
O62 W12 O52 97.5(9) . .
O41 W12 O52 92.2(8) . .
O62 W12 O40 101.8(8) . .
O41 W12 O40 156.3(7) . .
O52 W12 O40 87.4(8) . .
O62 W12 O32 98.6(8) . .
O41 W12 O32 87.9(7) . .
O52 W12 O32 163.6(8) . .
O40 W12 O32 86.0(7) . .
O62 W12 O42 175.6(8) . .
O41 W12 O42 74.0(7) . .
O52 W12 O42 81.8(7) . .
O40 W12 O42 82.6(7) . .
O32 W12 O42 82.5(7) . .
O34 W13 O61 99.6(8) . .
O34 W13 O50 97.0(9) . .
O61 W13 O50 86.2(8) . .
O34 W13 O41 101.3(8) . .
O61 W13 O41 159.1(8) . .
O50 W13 O41 91.6(8) . .
O34 W13 O30 97.2(9) . .
O61 W13 O30 87.8(7) . .
O50 W13 O30 165.3(8) . .
O41 W13 O30 89.3(7) . .
O34 W13 O42 175.0(8) . .
O61 W13 O42 85.4(7) . .
O50 W13 O42 82.5(7) . .
O41 W13 O42 73.7(7) . .
O30 W13 O42 83.7(7) . .
O33 W14 O61 102.9(9) . .
O33 W14 O35 101.3(8) . .
O61 W14 O35 155.8(7) . .
O33 W14 O51 97.4(8) . .
O61 W14 O51 87.6(8) . .
O35 W14 O51 89.6(8) . .
O33 W14 O29 97.9(8) . .
O61 W14 O29 88.1(7) . .
O35 W14 O29 88.3(7) . .
O51 W14 O29 164.7(7) . .
O33 W14 O44 172.7(8) . .
O61 W14 O44 84.4(7) . .
O35 W14 O44 71.4(6) . .
O51 W14 O44 81.8(7) . .
O29 W14 O44 83.2(6) . .
O36 W15 O35 100.4(8) . .
O36 W15 O37 102.9(9) . .
O35 W15 O37 156.6(7) . .
O36 W15 O31 97.5(9) . .
O35 W15 O31 90.9(8) . .
O37 W15 O31 87.4(7) . .
O36 W15 O48 97.4(9) . .
O35 W15 O48 88.3(8) . .
O37 W15 O48 87.5(8) . .
O31 W15 O48 165.0(8) . .
O36 W15 O44 172.0(8) . .
O35 W15 O44 71.8(6) . .
O37 W15 O44 84.9(7) . .
O31 W15 O44 84.2(7) . .
O48 W15 O44 81.3(7) . .
O57 W16 O48 102.8(9) . .
O57 W16 O46 102.3(10) . .
O48 W16 O46 87.3(8) . .
O57 W16 O53 100.0(9) . .
O48 W16 O53 89.1(8) . .
O46 W16 O53 157.7(9) . .
O57 W16 O55 99.7(10) . .
O48 W16 O55 157.5(9) . .
O46 W16 O55 88.6(9) . .
O53 W16 O55 86.3(9) . .
O57 W16 O49 170.1(9) . .
O48 W16 O49 84.5(7) . .
O46 W16 O49 84.7(8) . .
O53 W16 O49 73.0(8) . .
O55 W16 O49 73.2(8) . .
O56 W17 O52 100.1(10) . .
O56 W17 O54 101.9(9) . .
O52 W17 O54 90.3(8) . .
O56 W17 O47 102.4(9) . .
O52 W17 O47 86.2(8) . .
O54 W17 O47 155.7(8) . .
O56 W17 O55 102.5(10) . .
O52 W17 O55 157.4(8) . .
O54 W17 O55 86.9(9) . .
O47 W17 O55 87.2(9) . .
O56 W17 O49 172.7(9) . .
O52 W17 O49 85.8(7) . .
O54 W17 O49 73.6(7) . .
O47 W17 O49 82.1(7) . .
O55 W17 O49 71.8(7) . .
O60 W18 O50 101.4(10) . .
O60 W18 O51 102.7(9) . .
O50 W18 O51 86.5(8) . .
O60 W18 O53 100.9(10) . .
O50 W18 O53 157.7(8) . .
O51 W18 O53 89.2(8) . .
O60 W18 O54 100.0(9) . .
O50 W18 O54 88.6(8) . .
O51 W18 O54 157.3(8) . .
O53 W18 O54 87.0(9) . .
O60 W18 O49 170.8(8) . .
O50 W18 O49 85.2(7) . .
O51 W18 O49 83.9(7) . .
O53 W18 O49 72.5(8) . .
O54 W18 O49 73.6(7) . .
N20 Na1 O13 93.0(13) 3_675 .
N20 Na1 K1B 59.8(11) 3_675 4_575
O13 Na1 K1B 119.4(6) . 4_575
N20 Na1 K1A 53.3(11) 3_675 4_575
O13 Na1 K1A 139.1(6) . 4_575
K1B Na1 K1A 27.6(3) 4_575 4_575
O11W K1A K1B 132(2) . .
O11W K1A N21 95(2) . 2_645
K1B K1A N21 75.5(16) . 2_645
O11W K1A N20 110(2) . 2_645
K1B K1A N20 79.6(12) . 2_645
N21 K1A N20 23.9(10) 2_645 2_645
O11W K1A C13 80(2) . 2_645
K1B K1A C13 78.5(12) . 2_645
N21 K1A C13 19.5(13) 2_645 2_645
N20 K1A C13 43.1(12) 2_645 2_645
O11W K1A Na1 138(2) . 4_676
K1B K1A Na1 74.7(7) . 4_676
N21 K1A Na1 55.8(11) 2_645 4_676
N20 K1A Na1 33.2(8) 2_645 4_676
C13 K1A Na1 75.3(10) 2_645 4_676
K1A K1B N21 57.8(13) . 2_645
K1A K1B O4 148.0(11) . .
N21 K1B O4 121.1(13) 2_645 .
K1A K1B O11W 15.6(8) . .
N21 K1B O11W 57.5(12) 2_645 .
O4 K1B O11W 132.8(10) . .
K1A K1B N20 67.4(11) . 2_645
N21 K1B N20 23.4(9) 2_645 2_645
O4 K1B N20 126.1(11) . 2_645
O11W K1B N20 72.9(11) . 2_645
K1A K1B C13 70.6(11) . 2_645
N21 K1B C13 21.9(12) 2_645 2_645
O4 K1B C13 100.5(11) . 2_645
O11W K1B C13 64.5(11) . 2_645
N20 K1B C13 41.0(11) 2_645 2_645
K1A K1B Na1 77.7(7) . 4_676
N21 K1B Na1 56.5(9) 2_645 4_676
O4 K1B Na1 130.9(7) . 4_676
O11W K1B Na1 90.0(8) . 4_676
N20 K1B Na1 33.7(7) 2_645 4_676
C13 K1B Na1 74.5(10) 2_645 4_676
K1A K1B W3 138.8(9) . .
N21 K1B W3 102.5(11) 2_645 .
O4 K1B W3 18.6(5) . .
O11W K1B W3 123.6(8) . .
N20 K1B W3 109.9(9) 2_645 .
C13 K1B W3 81.9(9) 2_645 .
Na1 K1B W3 124.2(5) 4_676 .

loop_
_geom_bond_atom_site_label_1
_geom_bond_atom_site_label_2
_geom_bond_distance
_geom_bond_site_symmetry_2
C1 N1 1.34(3) .
C1 N8 1.35(4) .
C1 H1A 0.9300 .
C2 N10 1.30(3) .
C2 N8 1.40(4) .
C2 H2A 0.9300 .
C3 N9 1.25(3) .
C3 N5 1.31(3) .
C3 H3A 0.9300 .
C4 N9 1.27(3) .
C4 N15 1.28(3) .
C4 H4 0.9300 .
C5 N18 1.35(3) .
C5 N16 1.36(3) .
C5 H5A 0.9300 .
C6 N4 1.30(3) .
C6 N18 1.37(3) .
C6 H6A 0.9300 .
C7 N2 1.37(4) .
C7 N19 1.38(4) .
C7 H7A 0.9300 .
C8 N3 1.30(4) .
C8 N19 1.32(4) .
C8 H8A 0.9300 .
C9 N17 1.35(3) .
C9 N13 1.36(4) .
C9 H9A 0.9300 .
C10 N14 1.336(15) .
C10 N7 1.336(15) .
C10 H10A 0.9300 .
C11 N13 1.27(4) .
C11 N11 1.34(4) .
C11 H11 0.9300 .
C12 N12 1.39(6) .
C12 N20 1.43(6) .
C12 H12 0.9300 .
C13 N12 1.32(5) .
C13 N21 1.49(6) .
C13 K1A 3.28(5) 2_655
C13 K1B 3.40(5) 2_655
C13 H13 0.9300 .
C14 N6 1.26(4) .
C14 N14 1.36(4) .
C14 H14A 0.9300 .
N1 N10 1.38(3) .
N1 Co2 2.09(2) .
N2 N3 1.35(3) .
N2 Co3 2.08(2) .
N3 Co1 2.08(2) .
N4 N16 1.37(3) .
N4 Co3 2.18(2) .
N5 N15 1.37(3) .
N5 Co2 2.088(18) .
N6 N7 1.337(15) .
N6 Co1 2.086(16) .
N7 Co3 2.128(15) .
N8 Co6 2.12(2) .
N9 Co3 2.188(18) 3_676
N10 Co4 2.052(19) .
N11 N17 1.36(3) .
N11 Co2 2.07(2) .
N12 Co3 2.12(4) .
N13 Co5 2.23(3) .
N14 Co6 2.22(2) .
N15 Co4 2.077(18) .
N16 Co1 2.08(2) .
N17 Co4 2.08(2) .
N19 Co5 2.08(3) .
N20 N21 1.403(10) .
N20 Na1 2.06(4) 3_675
N20 K1A 3.02(4) 2_655
N20 K1B 3.21(4) 2_655
N21 K1A 2.07(4) 2_655
N21 K1B 2.37(5) 2_655
O1 W1 1.724(16) .
O2 W1 1.924(17) .
O2 W2 1.963(16) .
O1W Co2 1.844(16) .
O1W H1WC 0.8499 .
O3 W3 1.891(17) .
O3 W1 1.964(17) .
O2W Co2 2.11(2) .
O4 W3 1.716(17) .
O4 K1B 2.44(2) .
O3W Co1 2.145(19) .
O5 W3 1.922(17) .
O5 W2 1.926(17) .
O6 W2 1.859(16) .
O6 W4 1.950(16) .
O5W Co5 2.22(3) .
O7 W3 1.911(16) .
O7 W5 1.924(17) .
O8 W2 1.872(17) .
O8 W9 1.967(17) .
O7W Co5 2.16(3) .
O9 P1 1.581(17) .
O9 W2 2.359(16) .
O9 W1 2.372(15) .
O9 W3 2.383(16) .
O8W Co6 2.08(3) .
O10 W3 1.876(17) .
O10 W6 1.943(16) .
O11 W1 1.851(16) .
O11 W7 1.988(16) .
O12 W1 1.881(17) .
O12 W8 1.963(17) .
O11W K1A 0.90(3) .
O11W K1B 2.48(3) .
O13 W8 1.714(17) .
O13 Na1 2.43(2) .
O12W Co6 1.754(18) .
O12W H12C 0.8501 .
O12W H12D 0.8499 .
O14 W9 1.921(17) .
O14 W8 1.923(17) .
O15 W9 1.728(19) .
O14W H14D 0.8500 .
O14W H14E 0.8499 .
O16 W9 1.885(17) .
O16 W4 1.887(17) .
O17 W4 1.701(18) .
O18 W5 1.888(18) .
O18 W4 1.931(17) .
O19 P1 1.530(17) .
O19 W5 2.360(16) .
O19 W4 2.403(17) .
O20 P1 1.507(17) .
O20 W8 2.381(16) .
O20 W9 2.386(17) .
O21 W8 1.887(17) .
O21 W7 1.896(17) .
O22 W7 1.723(16) .
O22 Co1 2.096(17) 3_675
O23 W7 1.905(17) .
O23 W6 1.910(17) .
O24 P1 1.517(17) .
O24 W7 2.354(16) .
O24 W6 2.356(16) .
O25 W6 1.702(17) .
O25 Co1 2.120(18) .
O26 W6 1.887(17) .
O26 W5 1.902(17) .
O27 W4 1.876(17) .
O27 W10 1.918(17) .
O28 W5 1.881(17) .
O28 W11 1.918(17) .
O29 W8 1.855(17) .
O29 W14 1.951(17) .
O30 W7 1.858(16) .
O30 W13 1.940(17) .
O31 W9 1.846(18) .
O31 W15 1.930(17) .
O32 W6 1.853(17) .
O32 W12 1.951(17) .
O33 W14 1.735(18) .
O34 W13 1.73(2) .
O35 W15 1.894(13) .
O35 W14 1.895(13) .
O36 W15 1.75(2) .
O37 W10 1.860(18) .
O37 W15 1.903(18) .
O38 W10 1.71(2) .
O39 W11 1.87(2) .
O39 W10 1.948(19) .
O40 W12 1.904(18) .
O40 W11 1.904(19) .
O41 W12 1.892(18) .
O41 W13 1.931(17) .
O42 P2 1.539(19) .
O42 W13 2.331(18) .
O42 W12 2.348(17) .
O43 P2 1.516(19) .
O43 W11 2.289(17) .
O43 W10 2.419(18) .
O44 P2 1.508(18) .
O44 W15 2.366(18) .
O44 W14 2.379(17) .
O45 W11 1.707(17) .
O45 Co2 2.067(18) .
O46 W16 1.90(2) .
O46 W10 1.92(2) .
O47 W11 1.884(19) .
O47 W17 1.946(19) .
O48 W16 1.896(19) .
O48 W15 1.955(19) .
O49 P2 1.619(18) .
O49 W16 2.332(19) .
O49 W18 2.371(19) .
O49 W17 2.385(18) .
O50 W18 1.90(2) .
O50 W13 1.930(19) .
O51 W18 1.907(18) .
O51 W14 1.918(18) .
O52 W17 1.86(2) .
O52 W12 1.895(19) .
O53 W18 1.92(2) .
O53 W16 1.94(2) .
O54 W17 1.923(19) .
O54 W18 1.943(19) .
O55 W16 1.94(2) .
O55 W17 1.95(2) .
O56 W17 1.70(2) .
O57 W16 1.70(2) .
O57 Co5 2.03(2) 2_545
O58 W5 1.744(17) .
O58 Co6 2.142(18) .
O59 W2 1.680(13) .
O59 Co3 2.194(15) 2_645
O60 W18 1.616(15) .
O61 W14 1.869(19) .
O61 W13 1.926(18) .
O62 W12 1.733(19) .
O62 Co5 2.152(19) .
Co1 O22 2.096(17) 3_675
Co3 N9 2.188(18) 3_676
Co3 O59 2.193(15) 2_655
Co4 N10 2.052(19) 3_676
Co4 N15 2.077(18) 3_676
Co4 N17 2.08(2) 3_676
Co5 O57 2.03(2) 2
W3 K1B 3.839(16) .
Na1 N20 2.06(4) 3_675
Na1 K1B 3.71(2) 4_575
Na1 K1A 3.76(2) 4_575
K1A K1B 1.78(2) .
K1A N21 2.07(4) 2_645
K1A N20 3.02(4) 2_645
K1A C13 3.28(5) 2_645
K1A Na1 3.76(2) 4_676
K1B N21 2.37(5) 2_645
K1B N20 3.21(4) 2_645
K1B C13 3.40(5) 2_645
K1B Na1 3.71(2) 4_676

loop_
_geom_hbond_atom_site_label_D
_geom_hbond_atom_site_label_H
_geom_hbond_atom_site_label_A
_geom_hbond_distance_DH
_geom_hbond_distance_HA
_geom_hbond_distance_DA
_geom_hbond_angle_DHA
_geom_hbond_site_symmetry_A
C5 H5A O61 0.93 2.54 3.32(3) 141.6 3_675
C6 H6A O5 0.93 2.58 3.35(3) 141.6 2_655

loop_
_platon_squeeze_void_nr
_platon_squeeze_void_average_x
_platon_squeeze_void_average_y
_platon_squeeze_void_average_z
_platon_squeeze_void_volume
_platon_squeeze_void_count_electrons
_platon_squeeze_void_content
1 0.000 0.000 0.006 597 262 ' '
2 0.073 0.017 0.267 9 2 ' '
3 0.217 0.904 0.425 101 56 ' '
4 0.283 0.404 0.074 101 51 ' '
5 0.500 0.500 0.551 597 256 ' '
6 0.427 0.517 0.233 8 1 ' '
7 0.573 0.483 0.767 9 4 ' '
8 0.717 0.596 0.925 101 57 ' '
9 0.783 0.096 0.574 101 53 ' '
10 0.927 0.983 0.733 8 3 ' '
